data_1520501
loop_
_publ_author_name
'N. Simon'
'T. Loiseau'
'G. Ferey'

_publ_section_title
;
 Synthesis and crystal structure of MIL-32: a new chiral layered
 aluminophosphate templated with non chiral tris(2-aminoethyl)amine:
 Al3(PO4)4, N4C6H21, H2O
;
_journal_name_full 'Solid State Sciences'
_journal_page_first 391
_journal_page_last 397
_journal_volume 2
_journal_year 2000
_chemical_formula_sum 'C6 H23 Al3 N4 O17 P4'
_chemical_formula_weight 628.10
_space_group_IT_number 5
_symmetry_cell_setting monoclinic
_symmetry_Int_Tables_number 5
_symmetry_space_group_name_Hall 'C 2y'
_symmetry_space_group_name_H-M 'C 1 2 1'
_cell_angle_alpha 90
_cell_angle_beta 104.543(2)
_cell_angle_gamma 90
_cell_formula_units_Z 4
_cell_length_a 19.1418(5)
_cell_length_b 8.5274(2)
_cell_length_c 14.5450(1)
_cell_volume 2298.11(8)
_diffrn_ambient_temperature 296
_diffrn_radiation_probe x-ray
_diffrn_radiation_type MoK\a
_diffrn_radiation_wavelength 0.71073
_exptl_absorpt_coefficient_mu 0.576
_exptl_crystal_density_diffrn 1.902
_exptl_crystal_F_000 1312
_refine_ls_goodness_of_fit_ref 1.037
_refine_ls_number_parameters 301
_refine_ls_number_reflns 5299
_refine_ls_R_factor_gt 0.0712
_refine_ls_wR_factor_gt 0.1703
_cod_data_source_file SSS-2000-2-391-397.cif
_cod_data_source_block MIL-32
_cod_original_sg_symbol_H-M 'C 2'
_cod_database_code 1520501

loop_
_symmetry_equiv_pos_site_id
_symmetry_equiv_pos_as_xyz
1 x,y,z
2 -x,y,-z
3 1/2+x,1/2+y,z
4 1/2-x,1/2+y,-z

loop_
_atom_site_label
_atom_site_type_symbol
_atom_site_thermal_displace_type
_atom_site_fract_x
_atom_site_fract_y
_atom_site_fract_z
_atom_site_occupancy
_atom_site_U_iso_or_equiv
_atom_site_calc_flag
_atom_site_refinement_flags
_atom_site_disorder_assembly
_atom_site_disorder_group
P1 P Uiso 0.89600(10) 0.3707(2) 0.49180(10) 1.000 0.0250(10) . . . .
P2 P Uiso 1.10350(10) -0.1350(2) 0.06380(10) 1.000 0.0290(10) . . . .
P3 P Uiso 0.99550(10) -0.6299(2) 0.16040(10) 1.000 0.0310(10) . . . .
P4 P Uiso 1.00280(10) -0.1255(2) 0.33040(10) 1.000 0.0330(10) . . . .
Al1 Al Uiso 0.97500(10) 0.2312(2) 0.35160(10) 1.000 0.0300(10) . . . .
Al2 Al Uiso 1.00000 0.1422(3) 0.00000 1.000 0.0420(10) . . . .
Al3 Al Uiso 0.97340(10) -0.2730(2) 0.12860(10) 1.000 0.0350(10) . . . .
Al4 Al Uiso 1.00000 0.6541(3) 0.50000 1.000 0.0350(10) . . . .
O1 O Uiso 1.0762(2) -0.6222(9) 0.1877(4) 1.000 0.0500(10) . . . .
O2 O Uiso 1.0830(3) -0.1148(8) 0.3461(4) 1.000 0.0490(10) . . . .
O3 O Uiso 0.8188(2) 0.3730(9) 0.4955(3) 1.000 0.0430(10) . . . .
O4 O Uiso 1.0343(3) 0.2557(7) -0.0776(4) 1.000 0.056(2) . . . .
O5 O Uiso 1.1801(3) -0.1370(14) 0.1190(4) 1.000 0.084(3) . . . .
O6 O Uiso 0.9655(4) -0.1926(9) 0.2325(5) 1.000 0.067(2) . . . .
O7 O Uiso 0.9640(3) -0.6837(6) 0.2420(4) 1.000 0.054(2) . . . .
O8 O Uiso 1.0580(3) -0.2436(7) 0.1083(4) 1.000 0.065(2) . . . .
O9 O Uiso 0.9063(2) 0.3009(7) 0.3992(4) 1.000 0.0440(10) . . . .
O10 O Uiso 0.9408(3) 0.2759(8) 0.5743(4) 1.000 0.056(2) . . . .
O11 O Uiso 0.9599(3) -0.4732(7) 0.1255(5) 1.000 0.051(2) . . . .
O12 O Uiso 0.9253(4) 0.5382(7) 0.4998(5) 1.000 0.063(2) . . . .
O13 O Uiso 0.9671(3) 0.0318(7) 0.3366(5) 1.000 0.055(2) . . . .
O14 O Uiso 0.9053(3) -0.1913(8) 0.0385(4) 1.000 0.063(2) . . . .
O15 O Uiso 1.0199(4) 0.7655(10) 0.5993(6) 1.000 0.085(3) . . . .
O16 O Uiso 1.0720(5) 0.0264(7) 0.0606(5) 1.000 0.072(2) . . . .
N1 N Uiso 1.1602(5) -0.8849(13) 0.2802(9) 1.000 0.108(4) . . . .
NC N Uiso 1.2552(3) -0.6163(10) 0.2623(4) 1.000 0.042(2) . . . .
N2 N Uiso 1.1674(5) -0.5450(13) 0.0658(6) 1.000 0.076(3) . . . .
N3 N Uiso 1.1932(12) -0.337(3) 0.4002(15) 1.000 0.211(9) . . . .
C1 C Uiso 1.2808(5) -0.7771(13) 0.2993(8) 1.000 0.062(3) . . . .
C2 C Uiso 1.2693(6) -0.5072(12) 0.3398(8) 1.000 0.062(3) . . . .
C3 C Uiso 1.2863(5) -0.5698(18) 0.1842(8) 1.000 0.082(4) . . . .
C4 C Uiso 1.2299(5) -0.8665(13) 0.3332(8) 1.000 0.060(3) . . . .
C5 C Uiso 1.2046(9) -0.386(2) 0.3205(12) 1.000 0.111(5) . . . .
C6 C Uiso 1.2406(7) -0.610(4) 0.0922(8) 1.000 0.162(10) . . . .
OW O Uiso 1.3121(6) -0.084(3) 0.1213(8) 1.000 0.243(11) . . . .
H1A H Uiso 1.2939(5) -0.8354(13) 0.2487(8) 1.000 0.0740 . . . .
H1B H Uiso 1.3241(5) -0.7653(13) 0.3504(8) 1.000 0.0740 . . . .
H1C H Uiso 1.1311(11) -0.823(11) 0.303(6) 1.000 0.1620 . . . .
H1D H Uiso 1.147(2) -0.984(3) 0.283(7) 1.000 0.1620 . . . .
H1E H Uiso 1.1574(15) -0.859(14) 0.220(2) 1.000 0.1620 . . . .
H2A H Uiso 1.3145(6) -0.4530(12) 0.3438(8) 1.000 0.0750 . . . .
H2B H Uiso 1.2726(6) -0.5619(12) 0.3992(8) 1.000 0.0750 . . . .
H2C H Uiso 1.1444(16) -0.581(8) 0.009(3) 1.000 0.1140 . . . .
H2D H Uiso 1.1698(5) -0.4408(13) 0.064(6) 1.000 0.1140 . . . .
H2E H Uiso 1.1437(16) -0.574(9) 0.108(4) 1.000 0.1140 . . . .
H3A H Uiso 1.2943(5) -0.4574(18) 0.1870(8) 1.000 0.0990 . . . .
H3B H Uiso 1.3327(5) -0.6207(18) 0.1921(8) 1.000 0.0990 . . . .
H4A H Uiso 1.2501(5) -0.9708(13) 0.3470(8) 1.000 0.0720 . . . .
H4B H Uiso 1.2275(5) -0.8209(13) 0.3934(8) 1.000 0.0720 . . . .
H6A H Uiso 1.2366(7) -0.723(4) 0.0888(8) 1.000 0.1940 . . . .
H6B H Uiso 1.2651(7) -0.577(4) 0.0446(8) 1.000 0.1940 . . . .

loop_
_geom_angle_atom_site_label_1
_geom_angle_atom_site_label_2
_geom_angle_atom_site_label_3
_geom_angle
_geom_angle_site_symmetry_1
_geom_angle_site_symmetry_2
_geom_angle_site_symmetry_3
_geom_angle_publ_flag
O3 P1 O9 112.6(3) . . . yes
O3 P1 O10 110.2(3) . . . yes
O3 P1 O12 109.4(4) . . . yes
O9 P1 O10 108.4(3) . . . yes
O9 P1 O12 107.7(4) . . . yes
O10 P1 O12 108.3(4) . . . yes
O5 P2 O8 110.9(4) . . . yes
O5 P2 O16 111.3(6) . . . yes
O5 P2 O14 112.0(4) . . 2_755 yes
O8 P2 O16 107.7(4) . . . yes
O8 P2 O14 106.7(3) . . 2_755 yes
O14 P2 O16 108.2(4) 2_755 . . yes
O1 P3 O7 112.9(3) . . . yes
O1 P3 O11 113.2(4) . . . yes
O1 P3 O4 112.9(4) . . 2_745 yes
O7 P3 O11 106.9(3) . . . yes
O4 P3 O7 106.0(3) 2_745 . . yes
O4 P3 O11 104.3(3) 2_745 . . yes
O2 P4 O6 112.6(4) . . . yes
O2 P4 O13 113.4(4) . . . yes
O2 P4 O15 112.9(4) . . 2_746 yes
O6 P4 O13 105.9(4) . . . yes
O6 P4 O15 104.5(4) . . 2_746 yes
O13 P4 O15 106.9(4) . . 2_746 yes
O9 Al1 O13 109.8(3) . . . yes
O7 Al1 O9 107.3(3) 1_565 . . yes
O9 Al1 O10 110.7(3) . . 2_756 yes
O7 Al1 O13 108.3(3) 1_565 . . yes
O10 Al1 O13 109.5(3) 2_756 . . yes
O7 Al1 O10 111.2(3) 1_565 . 2_756 yes
O4 Al2 O16 105.3(3) . . . yes
O4 Al2 O4 112.2(3) . . 2_755 yes
O4 Al2 O16 111.5(3) . . 2_755 yes
O4 Al2 O16 111.5(3) 2_755 . . yes
O16 Al2 O16 111.0(4) . . 2_755 yes
O4 Al2 O16 105.3(3) 2_755 . 2_755 yes
O6 Al3 O8 112.8(3) . . . yes
O6 Al3 O11 112.1(4) . . . yes
O6 Al3 O14 106.9(3) . . . yes
O8 Al3 O11 106.2(3) . . . yes
O8 Al3 O14 111.6(3) . . . yes
O11 Al3 O14 107.3(3) . . . yes
O12 Al4 O15 109.3(4) . . . yes
O12 Al4 O12 110.7(3) . . 2_756 yes
O12 Al4 O15 108.0(4) . . 2_756 yes
O12 Al4 O15 108.0(4) 2_756 . . yes
O15 Al4 O15 111.6(4) . . 2_756 yes
O12 Al4 O15 109.3(4) 2_756 . 2_756 yes
P3 O4 Al2 137.2(4) 2_765 . . yes
P4 O6 Al3 148.3(5) . . . yes
P3 O7 Al1 150.1(4) . . 1_545 yes
P2 O8 Al3 144.9(4) . . . yes
P1 O9 Al1 139.6(3) . . . yes
P1 O10 Al1 148.9(4) . . 2_756 yes
P3 O11 Al3 143.6(4) . . . yes
P1 O12 Al4 144.9(5) . . . yes
P4 O13 Al1 148.9(4) . . . yes
P2 O14 Al3 137.2(4) 2_755 . . yes
P4 O15 Al4 151.1(6) 2_766 . . yes
P2 O16 Al2 142.8(5) . . . yes
C1 NC C2 109.2(7) . . . yes
C1 NC C3 111.4(8) . . . yes
C2 NC C3 113.7(9) . . . yes
C4 N1 H1D 109(5) . . . no
C4 N1 H1E 110(3) . . . no
H1C N1 H1D 110(6) . . . no
H1C N1 H1E 109(8) . . . no
H1D N1 H1E 110(9) . . . no
C4 N1 H1C 110(5) . . . no
C6 N2 H2C 109(3) . . . no
H2C N2 H2D 110(7) . . . no
H2C N2 H2E 109(5) . . . no
H2D N2 H2E 110(6) . . . no
C6 N2 H2D 109(3) . . . no
C6 N2 H2E 110(4) . . . no
NC C1 C4 115.0(8) . . . yes
NC C2 C5 107.4(10) . . . yes
NC C3 C6 112.7(11) . . . yes
N1 C4 C1 121.5(10) . . . yes
N3 C5 C2 110.5(16) . . . yes
N2 C6 C3 118.0(16) . . . yes
NC C1 H1A 108.5(11) . . . no
NC C1 H1B 108.5(11) . . . no
C4 C1 H1A 108.6(12) . . . no
C4 C1 H1B 108.6(12) . . . no
H1A C1 H1B 107.5(13) . . . no
NC C2 H2A 110.2(12) . . . no
NC C2 H2B 110.2(11) . . . no
C5 C2 H2A 110.2(12) . . . no
C5 C2 H2B 110.2(13) . . . no
H2A C2 H2B 108.6(15) . . . no
NC C3 H3A 109.0(12) . . . no
NC C3 H3B 109.0(13) . . . no
C6 C3 H3A 109.0(18) . . . no
C6 C3 H3B 109.1(15) . . . no
H3A C3 H3B 107.9(15) . . . no
N1 C4 H4A 107.0(12) . . . no
N1 C4 H4B 107.1(11) . . . no
C1 C4 H4A 107.0(11) . . . no
C1 C4 H4B 106.9(12) . . . no
H4A C4 H4B 106.7(14) . . . no
N2 C6 H6A 107.8(17) . . . no
N2 C6 H6B 108(2) . . . no
C3 C6 H6A 107.8(19) . . . no
C3 C6 H6B 107.7(19) . . . no
H6A C6 H6B 107(3) . . . no

loop_
_geom_bond_atom_site_label_1
_geom_bond_atom_site_label_2
_geom_bond_distance
_geom_bond_site_symmetry_1
_geom_bond_site_symmetry_2
_geom_bond_publ_flag
P1 O3 1.492(4) . . yes
P1 O9 1.530(6) . . yes
P1 O10 1.521(6) . . yes
P1 O12 1.528(6) . . yes
P2 O5 1.485(6) . . yes
P2 O8 1.523(6) . . yes
P2 O16 1.499(7) . . yes
P2 O14 1.532(6) . 2_755 yes
P3 O1 1.497(5) . . yes
P3 O7 1.530(6) . . yes
P3 O11 1.528(6) . . yes
P3 O4 1.544(6) . 2_745 yes
P4 O2 1.497(6) . . yes
P4 O6 1.534(7) . . yes
P4 O13 1.518(6) . . yes
P4 O15 1.524(9) . 2_746 yes
Al1 O9 1.738(5) . . yes
Al1 O13 1.716(6) . . yes
Al1 O7 1.716(6) . 1_565 yes
Al1 O10 1.741(6) . 2_756 yes
Al2 O4 1.736(6) . . yes
Al2 O16 1.744(8) . . yes
Al2 O4 1.736(6) . 2_755 yes
Al2 O16 1.744(8) . 2_755 yes
Al3 O6 1.700(7) . . yes
Al3 O8 1.736(6) . . yes
Al3 O11 1.726(6) . . yes
Al3 O14 1.745(6) . . yes
Al4 O12 1.738(7) . . yes
Al4 O15 1.690(9) . . yes
Al4 O12 1.738(7) . 2_756 yes
Al4 O15 1.690(9) . 2_756 yes
N1 C4 1.372(15) . . yes
NC C1 1.509(14) . . yes
NC C2 1.434(13) . . yes
NC C3 1.463(13) . . yes
N2 C6 1.47(2) . . yes
N3 C5 1.30(3) . . yes
N1 H1C 0.89(7) . . no
N1 H1D 0.89(3) . . no
N1 H1E 0.89(5) . . no
N2 H2D 0.891(16) . . no
N2 H2E 0.89(5) . . no
N2 H2C 0.89(5) . . no
C1 C4 1.420(15) . . no
C2 C5 1.58(2) . . no
C3 C6 1.444(18) . . no
C1 H1A 0.972(16) . . no
C1 H1B 0.970(15) . . no
C2 H2A 0.970(16) . . no
C2 H2B 0.970(16) . . no
C3 H3A 0.97(2) . . no
C3 H3B 0.969(16) . . no
C4 H4A 0.971(16) . . no
C4 H4B 0.970(16) . . no
C6 H6A 0.97(5) . . no
C6 H6B 0.97(2) . . no

loop_
_geom_hbond_atom_site_label_D
_geom_hbond_atom_site_label_H
_geom_hbond_atom_site_label_A
_geom_hbond_distance_DH
_geom_hbond_distance_HA
_geom_hbond_distance_DA
_geom_hbond_angle_DHA
_geom_hbond_site_symmetry_A
_geom_hbond_publ_flag
N1 H1C O1 0.89(7) 2.44(9) 2.886(13) 111(6) . yes
N1 H1D O2 0.89(3) 2.04(5) 2.767(13) 139(5) 1_545 yes
N1 H1E O1 0.89(5) 2.52(10) 2.886(13) 105(6) . yes
N2 H2C O4 0.89(5) 2.58(5) 3.326(11) 143(4) 1_545 yes
N2 H2C O11 0.89(5) 2.59(4) 3.263(11) 134(5) 2_755 yes
N2 H2C OW 0.89(5) 2.25(4) 2.865(15) 126(3) 4_745 yes
N2 H2E O1 0.89(5) 1.98(5) 2.860(11) 170(4) . yes
C3 H3B O6 0.969(16) 2.536(13) 3.485(13) 166.2(14) 3_545 yes
C4 H4A O3 0.971(16) 2.597(12) 3.374(13) 137.3(11) 3_535 yes
C6 H6B OW 0.97(2) 2.494(16) 3.023(16) 114.1(14) 4_745 yes

loop_
_geom_torsion_atom_site_label_1
_geom_torsion_atom_site_label_2
_geom_torsion_atom_site_label_3
_geom_torsion_atom_site_label_4
_geom_torsion
_geom_torsion_site_symmetry_1
_geom_torsion_site_symmetry_2
_geom_torsion_site_symmetry_3
_geom_torsion_site_symmetry_4
_geom_torsion_publ_flag
O3 P1 O9 Al1 -166.4(6) . . . . no
O10 P1 O9 Al1 -44.1(7) . . . . no
O12 P1 O9 Al1 72.9(7) . . . . no
O3 P1 O10 Al1 -159.8(8) . . . 2_756 no
O9 P1 O10 Al1 76.5(9) . . . 2_756 no
O12 P1 O10 Al1 -40.1(9) . . . 2_756 no
O3 P1 O12 Al4 -177.8(7) . . . . no
O9 P1 O12 Al4 -55.0(9) . . . . no
O10 P1 O12 Al4 62.1(9) . . . . no
O5 P2 O8 Al3 147.3(7) . . . . no
O16 P2 O8 Al3 25.4(8) . . . . no
O14 P2 O8 Al3 -90.6(7) 2_755 . . . no
O5 P2 O16 Al2 163.1(8) . . . . no
O8 P2 O16 Al2 -75.3(9) . . . . no
O14 P2 O16 Al2 39.6(10) 2_755 . . . no
O5 P2 O14 Al3 156.4(7) . . 2_755 2_755 no
O8 P2 O14 Al3 34.9(7) . . 2_755 2_755 no
O16 P2 O14 Al3 -80.7(7) . . 2_755 2_755 no
O1 P3 O7 Al1 -15.3(9) . . . 1_545 no
O11 P3 O7 Al1 -140.4(7) . . . 1_545 no
O4 P3 O7 Al1 108.8(7) 2_745 . . 1_545 no
O1 P3 O11 Al3 -21.8(9) . . . . no
O7 P3 O11 Al3 103.1(8) . . . . no
O4 P3 O11 Al3 -145.0(7) 2_745 . . . no
O2 P4 O6 Al3 4.6(11) . . . . no
O13 P4 O6 Al3 129.0(9) . . . . no
O15 P4 O6 Al3 -118.3(10) 2_746 . . . no
O2 P4 O13 Al1 2.5(11) . . . . no
O6 P4 O13 Al1 -121.5(9) . . . . no
O15 P4 O13 Al1 127.5(9) 2_746 . . . no
O13 Al1 O9 P1 110.5(6) . . . . no
O7 Al1 O9 P1 -132.0(6) 1_565 . . . no
O10 Al1 O9 P1 -10.6(7) 2_756 . . . no
O9 Al1 O13 P4 -153.0(9) . . . . no
O7 Al1 O13 P4 90.1(9) 1_565 . . . no
O10 Al1 O13 P4 -31.3(10) 2_756 . . . no
O9 Al1 O7 P3 155.8(7) . . 1_565 1_565 no
O13 Al1 O7 P3 -85.8(8) . . 1_565 1_565 no
O9 Al1 O10 P1 -15.6(9) . . 2_756 2_756 no
O13 Al1 O10 P1 -136.8(8) . . 2_756 2_756 no
O16 Al2 O4 P3 171.7(5) . . . 2_765 no
O4 Al2 O16 P2 -100.6(9) . . . . no
O4 Al2 O16 P2 137.5(8) 2_755 . . . no
O16 Al2 O16 P2 20.3(10) 2_755 . . . no
O8 Al3 O6 P4 -17.3(11) . . . . no
O11 Al3 O6 P4 102.5(10) . . . . no
O14 Al3 O6 P4 -140.3(9) . . . . no
O6 Al3 O8 P2 -90.4(7) . . . . no
O11 Al3 O8 P2 146.5(7) . . . . no
O14 Al3 O8 P2 30.0(8) . . . . no
O6 Al3 O11 P3 -78.1(8) . . . . no
O8 Al3 O11 P3 45.6(8) . . . . no
O14 Al3 O11 P3 164.9(7) . . . . no
O6 Al3 O14 P2 141.9(6) . . . 2_755 no
O8 Al3 O14 P2 18.1(7) . . . 2_755 no
O11 Al3 O14 P2 -97.8(7) . . . 2_755 no
O15 Al4 O12 P1 -126.1(8) . . . . no
O12 Al4 O12 P1 -7.3(9) 2_756 . . . no
O15 Al4 O12 P1 112.3(8) 2_756 . . . no
O12 Al4 O15 P4 -46.6(13) . . . 2_766 no
C2 NC C1 C4 86.4(11) . . . . no
C3 NC C1 C4 -147.2(9) . . . . no
C1 NC C2 C5 -143.8(9) . . . . no
C3 NC C2 C5 91.2(11) . . . . no
C1 NC C3 C6 92.8(17) . . . . no
C2 NC C3 C6 -143.4(16) . . . . no
NC C1 C4 N1 49.8(14) . . . . no
NC C2 C5 N3 148.7(16) . . . . no
NC C3 C6 N2 59(3) . . . . no
